data_4343049
loop_
_publ_author_name
'Liu, Shan-Shan'
'Xu, Ling'
'Jiang, Shang-Da'
'Zhang, Yi-Quan'
'Meng, Yin-Shan'
'Wang, Zitao'
'Wang, Bing-Wu'
'Zhang, Wen-Xiong'
'Xi, Zhenfeng'
'Gao, Song'

_publ_section_title
;
 Half-Sandwich Complexes of Dy(III): A Janus-Motif with Facile Tunability
 of Magnetism.
;
_journal_issue 11
_journal_name_full 'Inorganic chemistry'
_journal_page_first 5162
_journal_page_last 5168
_journal_paper_doi 10.1021/ic502734z
_journal_volume 54
_journal_year 2015
_chemical_formula_moiety 'C44 H45 Dy O5'
_chemical_formula_sum 'C44 H45 Dy O5'
_chemical_formula_weight 816.30
_chemical_name_systematic
;
 ?
;
_space_group_crystal_system monoclinic
_space_group_IT_number 14
_space_group_name_Hall '-P 2ybc'
_space_group_name_H-M_alt 'P 1 21/c 1'
_symmetry_space_group_name_Hall '-P 2ybc'
_symmetry_space_group_name_H-M 'P 1 21/c 1'
_atom_sites_solution_hydrogens geom
_atom_sites_solution_primary direct
_audit_creation_date 2014-05-25
_audit_creation_method
;
  Olex2 1.2
  (compiled Apr 23 2013 17:54:37, GUI svn.r4466)
;
_cell_angle_alpha 90
_cell_angle_beta 119.265(2)
_cell_angle_gamma 90
_cell_formula_units_Z 4
_cell_length_a 14.1877(4)
_cell_length_b 12.2396(4)
_cell_length_c 24.4095(8)
_cell_measurement_temperature 173(2)
_cell_volume 3697.8(2)
_computing_molecular_graphics
;
O. V. Dolomanov, L. J. Bourhis, R. J. Gildea, J. A. K. Howard and H. Puschmann,
OLEX2: a complete structure solution, refinement and analysis program.
J. Appl. Cryst. (2009). 42, 339-341.
;
_computing_publication_material
;
O. V. Dolomanov, L. J. Bourhis, R. J. Gildea, J. A. K. Howard and H. Puschmann,
OLEX2: a complete structure solution, refinement and analysis program.
J. Appl. Cryst. (2009). 42, 339-341.
;
_computing_structure_refinement
;
SHELXL, G.M. Sheldrick, Acta Cryst.
(2008). A64, 112-122
;
_computing_structure_solution
;
XS, G.M. Sheldrick, Acta Cryst.
(2008). A64, 112-122
;
_diffrn_ambient_temperature 173(2)
_diffrn_measured_fraction_theta_full 0.994
_diffrn_measured_fraction_theta_max 0.992
_diffrn_radiation_type MoK\a
_diffrn_radiation_wavelength 0.71073
_diffrn_reflns_av_R_equivalents 0.0322
_diffrn_reflns_av_unetI/netI 0.0606
_diffrn_reflns_laue_measured_fraction_full 0.994
_diffrn_reflns_laue_measured_fraction_max 0.992
_diffrn_reflns_limit_h_max 17
_diffrn_reflns_limit_h_min -17
_diffrn_reflns_limit_k_max 14
_diffrn_reflns_limit_k_min -15
_diffrn_reflns_limit_l_max 22
_diffrn_reflns_limit_l_min -29
_diffrn_reflns_number 13473
_diffrn_reflns_point_group_measured_fraction_full 0.994
_diffrn_reflns_point_group_measured_fraction_max 0.992
_diffrn_reflns_theta_full 25.242
_diffrn_reflns_theta_max 26.019
_diffrn_reflns_theta_min 3.292
_exptl_absorpt_coefficient_mu 2.066
_exptl_absorpt_correction_T_max 0.904
_exptl_absorpt_correction_T_min 0.820
_exptl_absorpt_correction_type multi-scan
_exptl_crystal_colour red
_exptl_crystal_density_diffrn 1.466
_exptl_crystal_description block
_exptl_crystal_F_000 1660
_exptl_crystal_size_max 0.1
_exptl_crystal_size_mid 0.1
_exptl_crystal_size_min 0.05
_refine_diff_density_max 1.196
_refine_diff_density_min -0.964
_refine_diff_density_rms 0.097
_refine_ls_extinction_method none
_refine_ls_goodness_of_fit_ref 1.008
_refine_ls_hydrogen_treatment constr
_refine_ls_matrix_type full
_refine_ls_number_parameters 450
_refine_ls_number_reflns 7228
_refine_ls_number_restraints 2
_refine_ls_restrained_S_all 1.010
_refine_ls_R_factor_all 0.0558
_refine_ls_R_factor_gt 0.0328
_refine_ls_shift/su_max 0.001
_refine_ls_shift/su_mean 0.000
_refine_ls_structure_factor_coef Fsqd
_refine_ls_weighting_details 'w=1/[\s^2^(Fo^2^)+(0.0287P)^2^] where P=(Fo^2^+2Fc^2^)/3'
_refine_ls_weighting_scheme calc
_refine_ls_wR_factor_gt 0.0656
_refine_ls_wR_factor_ref 0.0725
_reflns_Friedel_coverage 0.000
_reflns_number_gt 5428
_reflns_number_total 7228
_reflns_threshold_expression 'I > 2\s(I)'
_cod_data_source_file ic502734z_si_002.cif
_cod_data_source_block 173
_cod_depositor_comments 'Adding full bibliography for 4343048--4343050.cif.'
_cod_database_code 4343049
_olex2_refinement_description
;
1. Others
 Fixed Uiso: H6A(0.109) H6B(0.109) H6C(0.109) H7A(0.085) H7B(0.085) H7C(0.085)
 H8A(0.085) H8B(0.085) H8C(0.085) H9A(0.122) H9B(0.122) H9C(0.122) H10A(0.092)
 H10B(0.092) H10C(0.092) H12(0.039) H15(0.046) H16(0.056) H17(0.06) H18(0.065)
 H19(0.051) H21(0.06) H22(0.079) H23(0.078) H24(0.087) H25(0.066) H27(0.032)
 H30(0.038) H31(0.048) H32(0.057) H33(0.061) H34(0.047) H36(0.058) H37(0.07)
 H38(0.055) H39(0.067) H40(0.057) H41A(0.061) H41B(0.061) H42A(0.096)
 H42B(0.096) H43A(0.088) H43B(0.088) H44A(0.068) H44B(0.068)
 Fixed X: H6A(0.3973) H6B(0.5006) H6C(0.4601) H7A(0.5305) H7B(0.5661)
 H7C(0.4484) H8A(0.6213) H8B(0.6535) H8C(0.7373) H9A(0.7229) H9B(0.6471)
 H9C(0.756) H10A(0.5232) H10B(0.644) H10C(0.5517) H12(0.6776) H15(0.7412)
 H16(0.7439) H17(0.7413) H18(0.7404) H19(0.7342) H21(0.5731) H22(0.5138)
 H23(0.5407) H24(0.6211) H25(0.6814) H27(1.0009) H30(0.7386) H31(0.7462)
 H32(0.8891) H33(1.0284) H34(1.0233) H36(1.1137) H37(1.2403) H38(1.2283)
 H39(1.0937) H40(0.9693) H41A(0.9099) H41B(0.9248) H42A(1.0829) H42B(1.096)
 H43A(1.1635) H43B(1.1354) H44A(1.01) H44B(1.0146)
 Fixed Y: H6A(0.305) H6B(0.2905) H6C(0.1938) H7A(0.0957) H7B(0.1138)
 H7C(0.1436) H8A(0.3371) H8B(0.2199) H8C(0.3158) H9A(0.5651) H9B(0.5638)
 H9C(0.4984) H10A(0.5611) H10B(0.5446) H10C(0.4825) H12(0.1904) H15(0.5266)
 H16(0.6591) H17(0.6088) H18(0.4284) H19(0.294) H21(0.0501) H22(-0.1237) H23(-
 0.2633) H24(-0.2287) H25(-0.0556) H27(0.1587) H30(-0.0514) H31(-0.2354) H32(-
 0.3072) H33(-0.1951) H34(-0.0106) H36(0.2622) H37(0.3815) H38(0.5639)
 H39(0.6257) H40(0.5047) H41A(0.0501) H41B(0.0843) H42A(0.0487) H42B(0.0552)
 H43A(0.2193) H43B(0.2185) H44A(0.2986) H44B(0.3413)
 Fixed Z: H6A(0.5733) H6B(0.6391) H6C(0.5908) H7A(0.536) H7B(0.4852)
 H7C(0.4701) H8A(0.4274) H8B(0.4567) H8C(0.4839) H9A(0.5745) H9B(0.5015)
 H9C(0.5317) H10A(0.5871) H10B(0.639) H10C(0.6438) H12(0.7914) H15(0.7575)
 H16(0.8253) H17(0.9158) H18(0.9388) H19(0.871) H21(0.7769) H22(0.7799)
 H23(0.7272) H24(0.6664) H25(0.6637) H27(0.5772) H30(0.5657) H31(0.5501)
 H32(0.5429) H33(0.5547) H34(0.5716) H36(0.5768) H37(0.5794) H38(0.5946)
 H39(0.6132) H40(0.6138) H41A(0.7069) H41B(0.7729) H42A(0.7421) H42B(0.81)
 H43A(0.8189) H43B(0.7479) H44A(0.7975) H44B(0.7378)
;
_shelx_estimated_absorpt_t_max 0.904
_shelx_estimated_absorpt_t_min 0.820
_shelx_space_group_comment
;
The symmetry employed for this shelxl refinement is uniquely defined
by the following loop, which should always be used as a source of
symmetry information in preference to the above space-group names.
They are only intended as comments.
;
_shelxl_version_number 2013-3

loop_
_space_group_symop_operation_xyz
'x, y, z'
'-x, y+1/2, -z+1/2'
'-x, -y, -z'
'x, -y-1/2, z-1/2'

loop_
_atom_site_label
_atom_site_type_symbol
_atom_site_fract_x
_atom_site_fract_y
_atom_site_fract_z
_atom_site_U_iso_or_equiv
_atom_site_adp_type
_atom_site_occupancy
_atom_site_site_symmetry_order
_atom_site_calc_flag
_atom_site_refinement_flags_posn
_atom_site_refinement_flags_adp
Dy1 Dy 0.74807(2) 0.27569(2) 0.63091(2) 0.02163(7) Uani 1 1 d . .
O1 O 0.7488(2) 0.3491(2) 0.71652(12) 0.0271(6) Uani 1 1 d . .
O2 O 0.6910(2) 0.1391(2) 0.66893(13) 0.0310(7) Uani 1 1 d . .
O3 O 0.7910(2) 0.1323(2) 0.58939(13) 0.0275(6) Uani 1 1 d . .
O4 O 0.8808(2) 0.3397(2) 0.61190(12) 0.0254(6) Uani 1 1 d . .
O5 O 0.9196(2) 0.2112(2) 0.72040(13) 0.0398(7) Uani 1 1 d . .
C1 C 0.5368(3) 0.3124(4) 0.56852(19) 0.0346(10) Uani 1 1 d . U
C2 C 0.5593(3) 0.2555(3) 0.52671(18) 0.0287(10) Uani 1 1 d . .
C3 C 0.6225(3) 0.3244(3) 0.51126(18) 0.0279(9) Uani 1 1 d . .
C4 C 0.6389(3) 0.4223(3) 0.5433(2) 0.0370(11) Uani 1 1 d . U
C5 C 0.5849(4) 0.4164(4) 0.5790(2) 0.0614(11) Uani 1 1 d . U
C6 C 0.4674(4) 0.2717(5) 0.5954(2) 0.0728(19) Uani 1 1 d . .
H6A H 0.3973 0.3050 0.5733 0.109 Uiso 1 1 calc R U
H6B H 0.5006 0.2905 0.6391 0.109 Uiso 1 1 calc R U
H6C H 0.4601 0.1938 0.5908 0.109 Uiso 1 1 calc R U
C7 C 0.5228(4) 0.1419(4) 0.5023(2) 0.0567(14) Uani 1 1 d . .
H7A H 0.5305 0.0957 0.5360 0.085 Uiso 1 1 calc R U
H7B H 0.5661 0.1138 0.4852 0.085 Uiso 1 1 calc R U
H7C H 0.4484 0.1436 0.4701 0.085 Uiso 1 1 calc R U
C8 C 0.6623(4) 0.2968(5) 0.4656(2) 0.0568(15) Uani 1 1 d . .
H8A H 0.6213 0.3371 0.4274 0.085 Uiso 1 1 calc R U
H8B H 0.6535 0.2199 0.4567 0.085 Uiso 1 1 calc R U
H8C H 0.7373 0.3158 0.4839 0.085 Uiso 1 1 calc R U
C9 C 0.6965(4) 0.5214(4) 0.5372(3) 0.081(2) Uani 1 1 d . .
H9A H 0.7229 0.5651 0.5745 0.122 Uiso 1 1 calc R U
H9B H 0.6471 0.5638 0.5015 0.122 Uiso 1 1 calc R U
H9C H 0.7560 0.4984 0.5317 0.122 Uiso 1 1 calc R U
C10 C 0.5751(4) 0.5095(4) 0.6155(2) 0.0614(11) Uani 1 1 d . .
H10A H 0.5232 0.5611 0.5871 0.092 Uiso 1 1 calc R U
H10B H 0.6440 0.5446 0.6390 0.092 Uiso 1 1 calc R U
H10C H 0.5517 0.4825 0.6438 0.092 Uiso 1 1 calc R U
C11 C 0.7258(3) 0.3142(3) 0.75775(18) 0.0265(9) Uani 1 1 d . .
C12 C 0.6910(3) 0.2082(3) 0.75877(19) 0.0324(10) Uani 1 1 d . .
H12 H 0.6776 0.1904 0.7914 0.039 Uiso 1 1 calc R U
C13 C 0.6744(3) 0.1266(3) 0.71538(19) 0.0265(9) Uani 1 1 d . .
C14 C 0.7348(3) 0.3962(3) 0.80553(19) 0.0297(10) Uani 1 1 d . .
C15 C 0.7395(4) 0.5059(4) 0.7937(2) 0.0379(11) Uani 1 1 d . .
H15 H 0.7412 0.5266 0.7575 0.046 Uiso 1 1 calc R U
C16 C 0.7418(4) 0.5856(4) 0.8344(2) 0.0465(12) Uani 1 1 d . .
H16 H 0.7439 0.6591 0.8253 0.056 Uiso 1 1 calc R U
C17 C 0.7408(4) 0.5557(4) 0.8884(2) 0.0503(13) Uani 1 1 d . .
H17 H 0.7413 0.6088 0.9158 0.060 Uiso 1 1 calc R U
C18 C 0.7392(4) 0.4480(5) 0.9017(2) 0.0546(14) Uani 1 1 d . .
H18 H 0.7404 0.4284 0.9388 0.065 Uiso 1 1 calc R U
C19 C 0.7358(4) 0.3671(4) 0.8612(2) 0.0422(12) Uani 1 1 d . .
H19 H 0.7342 0.2940 0.8710 0.051 Uiso 1 1 calc R U
C20 C 0.6352(3) 0.0154(3) 0.7198(2) 0.0316(10) Uani 1 1 d . .
C21 C 0.5837(4) -0.0060(4) 0.7547(2) 0.0497(13) Uani 1 1 d . .
H21 H 0.5731 0.0501 0.7769 0.060 Uiso 1 1 calc R U
C22 C 0.5484(5) -0.1102(5) 0.7566(3) 0.0660(17) Uani 1 1 d . .
H22 H 0.5138 -0.1237 0.7799 0.079 Uiso 1 1 calc R U
C23 C 0.5633(4) -0.1930(5) 0.7248(3) 0.0654(17) Uani 1 1 d . .
H23 H 0.5407 -0.2633 0.7272 0.078 Uiso 1 1 calc R U
C24 C 0.6122(5) -0.1727(4) 0.6892(3) 0.0724(18) Uani 1 1 d . .
H24 H 0.6211 -0.2287 0.6664 0.087 Uiso 1 1 calc R U
C25 C 0.6478(4) -0.0687(4) 0.6876(3) 0.0547(14) Uani 1 1 d . .
H25 H 0.6814 -0.0556 0.6637 0.066 Uiso 1 1 calc R U
C26 C 0.8715(3) 0.1081(3) 0.58223(17) 0.0225(9) Uani 1 1 d . .
C27 C 0.9466(3) 0.1839(3) 0.58482(18) 0.0269(9) Uani 1 1 d . .
H27 H 1.0009 0.1587 0.5772 0.032 Uiso 1 1 calc R U
C28 C 0.9468(3) 0.2949(3) 0.59797(18) 0.0245(9) Uani 1 1 d . .
C29 C 0.8810(3) -0.0106(3) 0.57081(18) 0.0263(9) Uani 1 1 d . .
C30 C 0.7977(3) -0.0801(3) 0.56375(19) 0.0315(10) Uani 1 1 d . .
H30 H 0.7386 -0.0514 0.5657 0.038 Uiso 1 1 calc R U
C31 C 0.8017(4) -0.1900(3) 0.5541(2) 0.0398(11) Uani 1 1 d . .
H31 H 0.7462 -0.2354 0.5501 0.048 Uiso 1 1 calc R U
C32 C 0.8870(4) -0.2328(4) 0.5502(2) 0.0476(13) Uani 1 1 d . .
H32 H 0.8891 -0.3072 0.5429 0.057 Uiso 1 1 calc R U
C33 C 0.9700(4) -0.1657(4) 0.5570(2) 0.0507(13) Uani 1 1 d . .
H33 H 1.0284 -0.1951 0.5547 0.061 Uiso 1 1 calc R U
C34 C 0.9670(4) -0.0553(4) 0.5671(2) 0.0392(11) Uani 1 1 d . .
H34 H 1.0233 -0.0106 0.5716 0.047 Uiso 1 1 calc R U
C35 C 1.0288(3) 0.3697(3) 0.59639(18) 0.0244(9) Uani 1 1 d . .
C36 C 1.1095(4) 0.3357(4) 0.5851(2) 0.0486(13) Uani 1 1 d . .
H36 H 1.1137 0.2622 0.5768 0.058 Uiso 1 1 calc R U
C37 C 1.1847(4) 0.4075(4) 0.5857(3) 0.0583(16) Uani 1 1 d . .
H37 H 1.2403 0.3815 0.5794 0.070 Uiso 1 1 calc R U
C38 C 1.1786(4) 0.5153(4) 0.5953(2) 0.0462(13) Uani 1 1 d . .
H38 H 1.2283 0.5639 0.5946 0.055 Uiso 1 1 calc R U
C39 C 1.0984(4) 0.5517(4) 0.6061(3) 0.0558(15) Uani 1 1 d . .
H39 H 1.0937 0.6257 0.6132 0.067 Uiso 1 1 calc R U
C40 C 1.0238(4) 0.4788(4) 0.6065(2) 0.0475(13) Uani 1 1 d . .
H40 H 0.9693 0.5047 0.6138 0.057 Uiso 1 1 calc R U
C41 C 0.9463(4) 0.1005(4) 0.7417(2) 0.0507(13) Uani 1 1 d . .
H41A H 0.9099 0.0501 0.7069 0.061 Uiso 1 1 calc R U
H41B H 0.9248 0.0843 0.7729 0.061 Uiso 1 1 calc R U
C42 C 1.0649(5) 0.0909(5) 0.7694(3) 0.080(2) Uani 1 1 d . .
H42A H 1.0829 0.0487 0.7421 0.096 Uiso 1 1 calc R U
H42B H 1.0960 0.0552 0.8100 0.096 Uiso 1 1 calc R U
C43 C 1.1069(4) 0.2056(5) 0.7762(3) 0.0734(18) Uani 1 1 d . .
H43A H 1.1635 0.2193 0.8189 0.088 Uiso 1 1 calc R U
H43B H 1.1354 0.2185 0.7479 0.088 Uiso 1 1 calc R U
C44 C 1.0120(4) 0.2764(5) 0.7599(2) 0.0563(14) Uani 1 1 d . .
H44A H 1.0100 0.2986 0.7975 0.068 Uiso 1 1 calc R U
H44B H 1.0146 0.3413 0.7378 0.068 Uiso 1 1 calc R U

loop_
_atom_site_aniso_label
_atom_site_aniso_U_11
_atom_site_aniso_U_22
_atom_site_aniso_U_33
_atom_site_aniso_U_23
_atom_site_aniso_U_13
_atom_site_aniso_U_12
Dy1 0.02199(10) 0.02093(10) 0.02586(10) 0.00171(9) 0.01473(8) 0.00064(9)
O1 0.0347(17) 0.0253(15) 0.0282(15) 0.0024(13) 0.0207(14) 0.0023(13)
O2 0.0386(18) 0.0251(16) 0.0374(17) 0.0037(14) 0.0248(15) 0.0013(13)
O3 0.0293(16) 0.0224(15) 0.0396(17) -0.0040(13) 0.0235(14) -0.0032(12)
O4 0.0264(15) 0.0189(14) 0.0367(16) 0.0004(13) 0.0199(14) -0.0011(12)
O5 0.0320(17) 0.0377(19) 0.0375(17) 0.0050(15) 0.0076(14) 0.0093(15)
C1 0.020(2) 0.057(3) 0.026(2) 0.008(2) 0.0105(19) 0.011(2)
C2 0.022(2) 0.034(3) 0.025(2) 0.0005(19) 0.0074(18) -0.0033(18)
C3 0.026(2) 0.031(2) 0.028(2) 0.002(2) 0.0132(19) 0.0011(19)
C4 0.030(2) 0.025(2) 0.034(2) 0.010(2) -0.002(2) -0.004(2)
C5 0.062(3) 0.056(2) 0.036(2) -0.0111(18) 0.0007(18) 0.037(2)
C6 0.033(3) 0.145(6) 0.046(3) 0.029(3) 0.024(3) 0.013(3)
C7 0.048(3) 0.041(3) 0.055(3) -0.009(3) 0.005(3) -0.018(3)
C8 0.045(3) 0.092(4) 0.040(3) 0.019(3) 0.026(3) 0.016(3)
C9 0.052(4) 0.040(3) 0.091(4) 0.031(3) -0.012(3) -0.019(3)
C10 0.062(3) 0.056(2) 0.036(2) -0.0111(18) 0.0007(18) 0.037(2)
C11 0.023(2) 0.031(2) 0.023(2) 0.0024(19) 0.0098(18) 0.0015(18)
C12 0.037(2) 0.037(3) 0.032(2) 0.006(2) 0.024(2) -0.001(2)
C13 0.023(2) 0.027(2) 0.033(2) 0.009(2) 0.016(2) 0.0041(18)
C14 0.026(2) 0.036(3) 0.029(2) -0.001(2) 0.015(2) 0.001(2)
C15 0.048(3) 0.038(3) 0.031(2) -0.002(2) 0.022(2) 0.002(2)
C16 0.059(3) 0.037(3) 0.043(3) -0.005(2) 0.025(3) 0.002(3)
C17 0.060(3) 0.055(3) 0.048(3) -0.020(3) 0.035(3) -0.006(3)
C18 0.073(4) 0.067(4) 0.043(3) -0.016(3) 0.042(3) -0.024(3)
C19 0.053(3) 0.045(3) 0.031(2) -0.004(2) 0.023(3) -0.010(2)
C20 0.026(2) 0.033(3) 0.035(2) 0.005(2) 0.014(2) -0.004(2)
C21 0.054(3) 0.055(3) 0.046(3) -0.002(3) 0.028(3) -0.017(3)
C22 0.070(4) 0.072(4) 0.056(4) 0.012(3) 0.031(3) -0.037(3)
C23 0.052(4) 0.043(3) 0.084(4) 0.022(3) 0.020(3) -0.014(3)
C24 0.077(4) 0.028(3) 0.132(6) -0.003(3) 0.067(4) -0.011(3)
C25 0.059(4) 0.034(3) 0.093(4) 0.006(3) 0.054(3) -0.004(3)
C26 0.025(2) 0.023(2) 0.020(2) -0.0019(18) 0.0118(18) 0.0007(18)
C27 0.028(2) 0.025(2) 0.036(2) -0.003(2) 0.022(2) -0.0002(18)
C28 0.021(2) 0.029(2) 0.024(2) 0.0053(18) 0.0111(17) 0.0012(18)
C29 0.031(2) 0.022(2) 0.025(2) 0.0003(18) 0.013(2) -0.0015(18)
C30 0.033(2) 0.025(2) 0.040(3) -0.002(2) 0.020(2) -0.0051(19)
C31 0.044(3) 0.026(2) 0.049(3) -0.005(2) 0.023(2) -0.008(2)
C32 0.060(3) 0.021(2) 0.068(3) -0.006(2) 0.035(3) 0.000(2)
C33 0.052(3) 0.031(3) 0.078(4) -0.005(3) 0.039(3) 0.005(3)
C34 0.039(3) 0.027(2) 0.062(3) -0.003(2) 0.032(3) -0.002(2)
C35 0.025(2) 0.025(2) 0.026(2) 0.0025(19) 0.0140(19) -0.0016(18)
C36 0.052(3) 0.030(3) 0.085(4) -0.012(3) 0.050(3) -0.006(2)
C37 0.055(3) 0.051(3) 0.101(5) -0.020(3) 0.063(4) -0.015(3)
C38 0.042(3) 0.048(3) 0.059(3) -0.003(3) 0.033(3) -0.018(2)
C39 0.049(3) 0.025(2) 0.102(4) -0.004(3) 0.043(3) -0.010(2)
C40 0.036(3) 0.037(3) 0.080(4) -0.003(3) 0.037(3) -0.006(2)
C41 0.050(3) 0.049(3) 0.052(3) 0.022(3) 0.024(3) 0.016(3)
C42 0.051(4) 0.075(5) 0.117(6) 0.038(4) 0.043(4) 0.022(3)
C43 0.042(3) 0.084(5) 0.074(4) -0.005(3) 0.012(3) 0.008(3)
C44 0.045(3) 0.062(3) 0.041(3) -0.006(3) 0.004(2) 0.003(3)

loop_
_atom_type_symbol
_atom_type_description
_atom_type_scat_dispersion_real
_atom_type_scat_dispersion_imag
_atom_type_scat_source
C C 0.0033 0.0016 'International Tables Vol C Tables 4.2.6.8 and 6.1.1.4'
H H 0.0000 0.0000 'International Tables Vol C Tables 4.2.6.8 and 6.1.1.4'
Dy Dy -0.1892 4.4098 'International Tables Vol C Tables 4.2.6.8 and 6.1.1.4'
O O 0.0106 0.0060 'International Tables Vol C Tables 4.2.6.8 and 6.1.1.4'

loop_
_geom_angle_atom_site_label_1
_geom_angle_atom_site_label_2
_geom_angle_atom_site_label_3
_geom_angle
O1 Dy1 O4 114.70(9)
O1 Dy1 O5 75.75(10)
O1 Dy1 C1 87.52(11)
O1 Dy1 C2 117.87(11)
O1 Dy1 C3 128.73(11)
O1 Dy1 C4 102.33(12)
O1 Dy1 C5 78.08(12)
O2 Dy1 O1 75.80(9)
O2 Dy1 O3 80.64(9)
O2 Dy1 O4 146.88(9)
O2 Dy1 O5 78.20(10)
O2 Dy1 C1 80.16(12)
O2 Dy1 C2 85.88(11)
O2 Dy1 C3 116.13(11)
O2 Dy1 C4 130.85(12)
O2 Dy1 C5 105.88(16)
O3 Dy1 O1 147.28(9)
O3 Dy1 O4 75.23(9)
O3 Dy1 O5 77.48(10)
O3 Dy1 C1 110.57(12)
O3 Dy1 C2 82.20(11)
O3 Dy1 C3 82.13(11)
O3 Dy1 C4 110.25(12)
O3 Dy1 C5 130.83(12)
O4 Dy1 O5 74.69(10)
O4 Dy1 C1 129.54(11)
O4 Dy1 C2 112.48(10)
O4 Dy1 C3 82.86(11)
O4 Dy1 C4 79.51(12)
O4 Dy1 C5 107.04(16)
O5 Dy1 C1 155.30(11)
O5 Dy1 C2 155.91(11)
O5 Dy1 C3 152.79(11)
O5 Dy1 C4 150.16(12)
O5 Dy1 C5 151.58(13)
C1 Dy1 C5 30.73(15)
C2 Dy1 C1 30.49(12)
C2 Dy1 C5 50.77(14)
C3 Dy1 C1 50.56(12)
C3 Dy1 C2 30.87(12)
C3 Dy1 C5 50.69(13)
C4 Dy1 C1 50.83(13)
C4 Dy1 C2 50.85(12)
C4 Dy1 C3 30.48(13)
C4 Dy1 C5 30.99(15)
C11 O1 Dy1 135.0(2)
C13 O2 Dy1 135.8(2)
C26 O3 Dy1 134.5(2)
C28 O4 Dy1 134.1(2)
C41 O5 Dy1 126.4(3)
C44 O5 Dy1 126.8(3)
C44 O5 C41 106.8(4)
C2 C1 Dy1 74.7(2)
C2 C1 C5 108.6(4)
C2 C1 C6 125.7(5)
C5 C1 Dy1 74.8(3)
C5 C1 C6 125.5(5)
C6 C1 Dy1 119.2(3)
C1 C2 Dy1 74.8(2)
C1 C2 C3 107.5(4)
C1 C2 C7 126.4(4)
C3 C2 Dy1 74.1(2)
C3 C2 C7 126.1(4)
C7 C2 Dy1 117.2(3)
C2 C3 Dy1 75.1(2)
C2 C3 C8 125.3(4)
C4 C3 Dy1 74.6(2)
C4 C3 C2 108.6(4)
C4 C3 C8 126.0(4)
C8 C3 Dy1 118.1(3)
C3 C4 Dy1 74.9(2)
C3 C4 C5 108.1(4)
C3 C4 C9 126.0(5)
C5 C4 Dy1 75.3(3)
C5 C4 C9 125.7(5)
C9 C4 Dy1 119.7(3)
C1 C5 Dy1 74.5(3)
C1 C5 C4 107.2(4)
C1 C5 C10 128.3(5)
C4 C5 Dy1 73.7(3)
C4 C5 C10 124.4(6)
C10 C5 Dy1 121.5(3)
C1 C6 H6A 109.5
C1 C6 H6B 109.5
C1 C6 H6C 109.5
H6A C6 H6B 109.5
H6A C6 H6C 109.5
H6B C6 H6C 109.5
C2 C7 H7A 109.5
C2 C7 H7B 109.5
C2 C7 H7C 109.5
H7A C7 H7B 109.5
H7A C7 H7C 109.5
H7B C7 H7C 109.5
C3 C8 H8A 109.5
C3 C8 H8B 109.5
C3 C8 H8C 109.5
H8A C8 H8B 109.5
H8A C8 H8C 109.5
H8B C8 H8C 109.5
C4 C9 H9A 109.5
C4 C9 H9B 109.5
C4 C9 H9C 109.5
H9A C9 H9B 109.5
H9A C9 H9C 109.5
H9B C9 H9C 109.5
C5 C10 H10A 109.5
C5 C10 H10B 109.5
C5 C10 H10C 109.5
H10A C10 H10B 109.5
H10A C10 H10C 109.5
H10B C10 H10C 109.5
O1 C11 C12 123.8(4)
O1 C11 C14 115.7(4)
C12 C11 C14 120.5(3)
C11 C12 H12 117.1
C13 C12 C11 125.8(4)
C13 C12 H12 117.1
O2 C13 C12 123.8(4)
O2 C13 C20 114.2(3)
C12 C13 C20 122.0(3)
C15 C14 C11 118.9(4)
C15 C14 C19 118.1(4)
C19 C14 C11 123.0(4)
C14 C15 H15 119.2
C16 C15 C14 121.5(4)
C16 C15 H15 119.2
C15 C16 H16 120.2
C17 C16 C15 119.6(4)
C17 C16 H16 120.2
C16 C17 H17 120.1
C18 C17 C16 119.7(4)
C18 C17 H17 120.1
C17 C18 H18 119.3
C17 C18 C19 121.5(4)
C19 C18 H18 119.3
C14 C19 H19 120.2
C18 C19 C14 119.5(5)
C18 C19 H19 120.2
C21 C20 C13 122.7(4)
C25 C20 C13 119.3(4)
C25 C20 C21 117.9(4)
C20 C21 H21 119.9
C22 C21 C20 120.1(5)
C22 C21 H21 119.9
C21 C22 H22 119.6
C23 C22 C21 120.8(5)
C23 C22 H22 119.6
C22 C23 H23 120.1
C22 C23 C24 119.7(5)
C24 C23 H23 120.1
C23 C24 H24 120.3
C23 C24 C25 119.4(5)
C25 C24 H24 120.3
C20 C25 C24 122.0(5)
C20 C25 H25 119.0
C24 C25 H25 119.0
O3 C26 C27 123.9(3)
O3 C26 C29 114.9(3)
C27 C26 C29 121.2(3)
C26 C27 H27 117.4
C26 C27 C28 125.1(3)
C28 C27 H27 117.4
O4 C28 C27 124.4(3)
O4 C28 C35 115.3(3)
C27 C28 C35 120.3(3)
C30 C29 C26 117.7(3)
C34 C29 C26 124.0(4)
C34 C29 C30 118.2(4)
C29 C30 H30 119.5
C31 C30 C29 120.9(4)
C31 C30 H30 119.5
C30 C31 H31 119.9
C32 C31 C30 120.1(4)
C32 C31 H31 119.9
C31 C32 H32 120.1
C31 C32 C33 119.9(4)
C33 C32 H32 120.1
C32 C33 H33 119.8
C32 C33 C34 120.4(4)
C34 C33 H33 119.8
C29 C34 H34 119.8
C33 C34 C29 120.4(4)
C33 C34 H34 119.8
C36 C35 C28 123.8(4)
C40 C35 C28 118.9(3)
C40 C35 C36 117.2(4)
C35 C36 H36 119.2
C35 C36 C37 121.6(4)
C37 C36 H36 119.2
C36 C37 H37 119.7
C38 C37 C36 120.7(4)
C38 C37 H37 119.7
C37 C38 H38 120.5
C37 C38 C39 119.0(4)
C39 C38 H38 120.5
C38 C39 H39 119.9
C38 C39 C40 120.2(4)
C40 C39 H39 119.9
C35 C40 C39 121.3(4)
C35 C40 H40 119.3
C39 C40 H40 119.3
O5 C41 H41A 110.5
O5 C41 H41B 110.5
O5 C41 C42 106.3(4)
H41A C41 H41B 108.7
C42 C41 H41A 110.5
C42 C41 H41B 110.5
C41 C42 H42A 110.5
C41 C42 H42B 110.5
C41 C42 C43 106.1(5)
H42A C42 H42B 108.7
C43 C42 H42A 110.5
C43 C42 H42B 110.5
C42 C43 H43A 110.8
C42 C43 H43B 110.8
H43A C43 H43B 108.8
C44 C43 C42 104.9(5)
C44 C43 H43A 110.8
C44 C43 H43B 110.8
O5 C44 C43 105.5(4)
O5 C44 H44A 110.6
O5 C44 H44B 110.6
C43 C44 H44A 110.6
C43 C44 H44B 110.6
H44A C44 H44B 108.8

loop_
_geom_bond_atom_site_label_1
_geom_bond_atom_site_label_2
_geom_bond_distance
Dy1 O1 2.270(2)
Dy1 O2 2.247(3)
Dy1 O3 2.254(2)
Dy1 O4 2.287(2)
Dy1 O5 2.474(3)
Dy1 C1 2.654(4)
Dy1 C2 2.654(4)
Dy1 C3 2.641(4)
Dy1 C4 2.637(4)
Dy1 C5 2.657(5)
O1 C11 1.274(4)
O2 C13 1.274(4)
O3 C26 1.272(4)
O4 C28 1.267(4)
O5 C41 1.434(5)
O5 C44 1.432(6)
C1 C2 1.396(6)
C1 C5 1.407(7)
C1 C6 1.510(6)
C2 C3 1.409(5)
C2 C7 1.502(6)
C3 C4 1.387(6)
C3 C8 1.513(5)
C4 C5 1.415(7)
C4 C9 1.509(6)
C5 C10 1.495(6)
C6 H6A 0.9600
C6 H6B 0.9600
C6 H6C 0.9600
C7 H7A 0.9600
C7 H7B 0.9600
C7 H7C 0.9600
C8 H8A 0.9600
C8 H8B 0.9600
C8 H8C 0.9600
C9 H9A 0.9600
C9 H9B 0.9600
C9 H9C 0.9600
C10 H10A 0.9600
C10 H10B 0.9600
C10 H10C 0.9600
C11 C12 1.393(5)
C11 C14 1.496(5)
C12 H12 0.9300
C12 C13 1.389(6)
C13 C20 1.494(5)
C14 C15 1.383(6)
C14 C19 1.398(5)
C15 H15 0.9300
C15 C16 1.381(6)
C16 H16 0.9300
C16 C17 1.375(6)
C17 H17 0.9300
C17 C18 1.360(7)
C18 H18 0.9300
C18 C19 1.382(6)
C19 H19 0.9300
C20 C21 1.393(5)
C20 C25 1.359(6)
C21 H21 0.9300
C21 C22 1.379(7)
C22 H22 0.9300
C22 C23 1.354(8)
C23 H23 0.9300
C23 C24 1.374(7)
C24 H24 0.9300
C24 C25 1.378(6)
C25 H25 0.9300
C26 C27 1.392(5)
C26 C29 1.498(5)
C27 H27 0.9300
C27 C28 1.395(5)
C28 C35 1.496(5)
C29 C30 1.397(5)
C29 C34 1.379(5)
C30 H30 0.9300
C30 C31 1.373(5)
C31 H31 0.9300
C31 C32 1.363(6)
C32 H32 0.9300
C32 C33 1.378(6)
C33 H33 0.9300
C33 C34 1.379(6)
C34 H34 0.9300
C35 C36 1.366(5)
C35 C40 1.366(6)
C36 H36 0.9300
C36 C37 1.377(6)
C37 H37 0.9300
C37 C38 1.350(6)
C38 H38 0.9300
C38 C39 1.361(6)
C39 H39 0.9300
C39 C40 1.389(6)
C40 H40 0.9300
C41 H41A 0.9700
C41 H41B 0.9700
C41 C42 1.479(7)
C42 H42A 0.9700
C42 H42B 0.9700
C42 C43 1.503(8)
C43 H43A 0.9700
C43 H43B 0.9700
C43 C44 1.482(7)
C44 H44A 0.9700
C44 H44B 0.9700

loop_
_geom_torsion_atom_site_label_1
_geom_torsion_atom_site_label_2
_geom_torsion_atom_site_label_3
_geom_torsion_atom_site_label_4
_geom_torsion
Dy1 O1 C11 C12 0.4(6)
Dy1 O1 C11 C14 -177.7(2)
Dy1 O2 C13 C12 0.0(6)
Dy1 O2 C13 C20 -179.9(3)
Dy1 O3 C26 C27 -18.4(6)
Dy1 O3 C26 C29 161.3(2)
Dy1 O4 C28 C27 6.1(6)
Dy1 O4 C28 C35 -173.8(2)
Dy1 O5 C41 C42 150.2(4)
Dy1 O5 C44 C43 -145.5(3)
Dy1 C1 C2 C3 -67.4(3)
Dy1 C1 C2 C7 112.8(4)
Dy1 C1 C5 C4 67.0(3)
Dy1 C1 C5 C10 -118.2(5)
Dy1 C2 C3 C4 -67.7(3)
Dy1 C2 C3 C8 114.1(4)
Dy1 C3 C4 C5 -68.6(3)
Dy1 C3 C4 C9 116.0(4)
Dy1 C4 C5 C1 -67.5(3)
Dy1 C4 C5 C10 117.4(5)
O1 C11 C12 C13 -1.3(7)
O1 C11 C14 C15 16.2(5)
O1 C11 C14 C19 -165.6(4)
O2 C13 C20 C21 -161.1(4)
O2 C13 C20 C25 17.5(6)
O3 C26 C27 C28 2.7(6)
O3 C26 C29 C30 5.4(5)
O3 C26 C29 C34 -174.3(4)
O4 C28 C35 C36 177.0(4)
O4 C28 C35 C40 -3.3(6)
O5 C41 C42 C43 12.5(6)
C1 C2 C3 Dy1 67.9(3)
C1 C2 C3 C4 0.2(5)
C1 C2 C3 C8 -178.0(4)
C2 C1 C5 Dy1 -67.7(3)
C2 C1 C5 C4 -0.7(5)
C2 C1 C5 C10 174.1(4)
C2 C3 C4 Dy1 68.0(3)
C2 C3 C4 C5 -0.6(5)
C2 C3 C4 C9 -176.0(4)
C3 C4 C5 Dy1 68.4(3)
C3 C4 C5 C1 0.8(5)
C3 C4 C5 C10 -174.2(4)
C5 C1 C2 Dy1 67.7(3)
C5 C1 C2 C3 0.3(5)
C5 C1 C2 C7 -179.5(4)
C6 C1 C2 Dy1 -115.3(4)
C6 C1 C2 C3 177.3(4)
C6 C1 C2 C7 -2.5(7)
C6 C1 C5 Dy1 115.3(4)
C6 C1 C5 C4 -177.7(4)
C6 C1 C5 C10 -2.9(8)
C7 C2 C3 Dy1 -112.3(4)
C7 C2 C3 C4 180.0(4)
C7 C2 C3 C8 1.7(7)
C8 C3 C4 Dy1 -113.8(4)
C8 C3 C4 C5 177.6(4)
C8 C3 C4 C9 2.2(7)
C9 C4 C5 Dy1 -116.2(4)
C9 C4 C5 C1 176.2(4)
C9 C4 C5 C10 1.2(7)
C11 C12 C13 O2 1.0(7)
C11 C12 C13 C20 -179.0(4)
C11 C14 C15 C16 176.3(4)
C11 C14 C19 C18 -176.9(4)
C12 C11 C14 C15 -162.0(4)
C12 C11 C14 C19 16.2(6)
C12 C13 C20 C21 19.0(6)
C12 C13 C20 C25 -162.4(4)
C13 C20 C21 C22 179.4(4)
C13 C20 C25 C24 -179.3(5)
C14 C11 C12 C13 176.8(4)
C14 C15 C16 C17 0.9(7)
C15 C14 C19 C18 1.3(6)
C15 C16 C17 C18 0.9(8)
C16 C17 C18 C19 -1.6(8)
C17 C18 C19 C14 0.5(8)
C19 C14 C15 C16 -2.0(7)
C20 C21 C22 C23 0.2(8)
C21 C20 C25 C24 -0.6(8)
C21 C22 C23 C24 -1.4(9)
C22 C23 C24 C25 1.6(9)
C23 C24 C25 C20 -0.6(9)
C25 C20 C21 C22 0.8(7)
C26 C27 C28 O4 3.2(6)
C26 C27 C28 C35 -177.0(4)
C26 C29 C30 C31 -179.1(4)
C26 C29 C34 C33 179.5(4)
C27 C26 C29 C30 -174.9(4)
C27 C26 C29 C34 5.4(6)
C27 C28 C35 C36 -2.9(6)
C27 C28 C35 C40 176.9(4)
C28 C35 C36 C37 -178.3(5)
C28 C35 C40 C39 179.4(5)
C29 C26 C27 C28 -177.0(4)
C29 C30 C31 C32 -1.0(7)
C30 C29 C34 C33 -0.2(7)
C30 C31 C32 C33 1.0(8)
C31 C32 C33 C34 -0.6(8)
C32 C33 C34 C29 0.2(8)
C34 C29 C30 C31 0.6(6)
C35 C36 C37 C38 -2.4(9)
C36 C35 C40 C39 -0.8(7)
C36 C37 C38 C39 1.7(9)
C37 C38 C39 C40 -0.6(9)
C38 C39 C40 C35 0.2(8)
C40 C35 C36 C37 1.9(8)
C41 O5 C44 C43 33.3(5)
C41 C42 C43 C44 7.3(7)
C42 C43 C44 O5 -24.5(6)
C44 O5 C41 C42 -28.6(5)
